data_7244299
loop_
_publ_author_name
'Cheplakova, Anastasia M.'
'Samsonenko, Denis G.'
'Lazarenko, Vladimir'
'Dorovatovskii, Pavel'
'Zubavichus, Yan'
'Khrustalev, Victor N.'
'Rakhmanova, Marianna I.'
'Fedin, Vladimir P.'

_publ_section_title
;
 Synthesis, supramolecular isomerism, and photoluminescence of
 scandium(III) complexes with tetrafluoroterephthalate ligand
;
_journal_name_full CrystEngComm
_journal_paper_doi 10.1039/D1CE01689J
_journal_year 2022
_chemical_formula_moiety 'C12 H2 F6 O7 Sc, H2 O'
_chemical_formula_sum 'C12 H4 F6 O8 Sc'
_chemical_formula_weight 435.11
_space_group_crystal_system monoclinic
_space_group_IT_number 14
_space_group_name_Hall '-P 2yn'
_space_group_name_H-M_alt 'P 1 21/n 1'
_atom_sites_solution_hydrogens difmap
_atom_sites_solution_primary difmap
_atom_sites_solution_secondary difmap
_audit_creation_method SHELXL-2014/6
_audit_update_record
;
2021-12-01 deposited with the CCDC.	2022-01-26 downloaded from the CCDC.
;
_cell_angle_alpha 90
_cell_angle_beta 95.47(3)
_cell_angle_gamma 90
_cell_formula_units_Z 4
_cell_length_a 4.9401(10)
_cell_length_b 15.610(3)
_cell_length_c 18.580(4)
_cell_measurement_reflns_used 600
_cell_measurement_temperature 100(2)
_cell_measurement_theta_max 32.0
_cell_measurement_theta_min 2.3
_cell_volume 1426.3(5)
_computing_cell_refinement 'iMosflm (Battye et al., 2011)'
_computing_data_collection 'Marccd (Doyle, 2011)'
_computing_data_reduction iMosflm
_computing_molecular_graphics 'SHELXTL (Sheldrick, 2015)'
_computing_publication_material SHELXTL
_computing_structure_refinement 'SHELXL (Sheldrick, 2015)'
_computing_structure_solution 'SHELXT (Sheldrick, 2015)'
_diffrn_ambient_temperature 100(2)
_diffrn_measured_fraction_theta_full 0.964
_diffrn_measured_fraction_theta_max 0.919
_diffrn_measurement_device_type 'Rayonix SX165 CCD'
_diffrn_measurement_method '/f scan'
_diffrn_radiation_type synchrotron
_diffrn_radiation_wavelength 0.96260
_diffrn_reflns_av_R_equivalents 0.0892
_diffrn_reflns_av_unetI/netI 0.1452
_diffrn_reflns_Laue_measured_fraction_full 0.964
_diffrn_reflns_Laue_measured_fraction_max 0.919
_diffrn_reflns_limit_h_max 6
_diffrn_reflns_limit_h_min -4
_diffrn_reflns_limit_k_max 17
_diffrn_reflns_limit_k_min -19
_diffrn_reflns_limit_l_max 20
_diffrn_reflns_limit_l_min -23
_diffrn_reflns_number 7447
_diffrn_reflns_point_group_measured_fraction_full 0.964
_diffrn_reflns_point_group_measured_fraction_max 0.919
_diffrn_reflns_theta_full 35.279
_diffrn_reflns_theta_max 38.454
_diffrn_reflns_theta_min 2.312
_exptl_absorpt_coefficient_mu 1.466
_exptl_absorpt_correction_T_max 0.830
_exptl_absorpt_correction_T_min 0.760
_exptl_absorpt_correction_type multi-scan
_exptl_absorpt_process_details 'Scala (Evans, 2006)'
_exptl_crystal_colour colourless
_exptl_crystal_density_diffrn 2.026
_exptl_crystal_description prism
_exptl_crystal_F_000 860
_exptl_crystal_size_max 0.18
_exptl_crystal_size_mid 0.15
_exptl_crystal_size_min 0.12
_refine_diff_density_max 0.568
_refine_diff_density_min -0.900
_refine_diff_density_rms 0.120
_refine_ls_extinction_method none
_refine_ls_goodness_of_fit_ref 0.935
_refine_ls_hydrogen_treatment constr
_refine_ls_matrix_type full
_refine_ls_number_parameters 244
_refine_ls_number_reflns 2964
_refine_ls_number_restraints 0
_refine_ls_restrained_S_all 0.935
_refine_ls_R_factor_all 0.0843
_refine_ls_R_factor_gt 0.0550
_refine_ls_shift/su_max 0.000
_refine_ls_shift/su_mean 0.000
_refine_ls_structure_factor_coef Fsqd
_refine_ls_weighting_details 'w=1/[\s^2^(Fo^2^)] where P=(Fo^2^+2Fc^2^)/3'
_refine_ls_weighting_scheme calc
_refine_ls_wR_factor_gt 0.1194
_refine_ls_wR_factor_ref 0.1331
_reflns_Friedel_coverage 0.000
_reflns_number_gt 2004
_reflns_number_total 2964
_reflns_threshold_expression 'I > 2\s(I)'
_cod_data_source_file d1ce01689j2.cif
_cod_data_source_block SN682a
_cod_original_sg_symbol_H-M 'P 21/n'
_cod_database_code 7244299
_shelx_space_group_comment
;
The symmetry employed for this shelxl refinement is uniquely defined
by the following loop, which should always be used as a source of
symmetry information in preference to the above space-group names.
They are only intended as comments.
;
_shelx_estimated_absorpt_t_min 0.767
_shelx_estimated_absorpt_t_max 0.835
_shelxl_version_number 2014/6

loop_
_space_group_symop_operation_xyz
'x, y, z'
'-x+1/2, y+1/2, -z+1/2'
'-x, -y, -z'
'x-1/2, -y-1/2, z-1/2'

loop_
_atom_site_label
_atom_site_type_symbol
_atom_site_fract_x
_atom_site_fract_y
_atom_site_fract_z
_atom_site_U_iso_or_equiv
_atom_site_adp_type
_atom_site_occupancy
_atom_site_site_symmetry_order
_atom_site_calc_flag
_atom_site_refinement_flags_posn
_atom_site_refinement_flags_adp
_atom_site_refinement_flags_occupancy
_atom_site_disorder_assembly
_atom_site_disorder_group
Sc1 Sc 0.04553(12) 0.34089(4) 0.26938(3) 0.0115(2) Uani 1 1 d . . . . .
F1 F -0.2114(4) 0.05396(12) 0.42588(11) 0.0212(5) Uani 1 1 d . . . . .
F2 F -0.2823(4) 0.06845(11) 0.56535(11) 0.0197(5) Uani 1 1 d . . . . .
F3 F 0.3940(4) 0.28953(11) 0.58900(10) 0.0176(5) Uani 1 1 d . . . . .
F4 F 0.4744(4) 0.26821(11) 0.45027(11) 0.0189(5) Uani 1 1 d . . . . .
F5 F 0.9018(4) 0.37934(11) 0.50301(10) 0.0162(5) Uani 1 1 d . . . . .
F6 F 0.8079(4) 0.45482(11) 0.62454(10) 0.0159(4) Uani 1 1 d . . . . .
O1 O 0.1256(5) 0.22534(14) 0.31772(13) 0.0181(6) Uani 1 1 d . . . . .
O2 O 0.2203(5) 0.08551(15) 0.32650(13) 0.0226(6) Uani 1 1 d . . . . .
O3 O 0.2030(4) 0.21208(13) 0.70817(12) 0.0145(5) Uani 1 1 d . . . . .
O4 O -0.2350(4) 0.17788(14) 0.67779(12) 0.0156(5) Uani 1 1 d . . . . .
O5 O 0.3911(5) 0.39807(14) 0.31936(13) 0.0164(5) Uani 1 1 d . . . . .
O6 O 0.8348(4) 0.38717(13) 0.35610(12) 0.0138(5) Uani 1 1 d . . . . .
O7 O -0.0659(5) 0.46141(14) 0.21885(13) 0.0176(6) Uani 1 1 d . . . . .
H7A H 0.0566 0.4907 0.1948 0.026 Uiso 1 1 d R U . . .
H7B H -0.1544 0.5002 0.2449 0.026 Uiso 1 1 d R U . . .
O8 O 0.6753(5) 0.57798(15) 0.29142(14) 0.0241(6) Uani 1 1 d . . . . .
H8A H 0.5107 0.5888 0.2665 0.036 Uiso 1 1 d R U . . .
H8B H 0.6512 0.5585 0.3361 0.036 Uiso 1 1 d R U . . .
C1 C 0.1647(7) 0.1548(2) 0.35333(19) 0.0138(8) Uani 1 1 d . . . . .
C2 C 0.1341(7) 0.16104(19) 0.43344(18) 0.0128(7) Uani 1 1 d . . . . .
C3 C -0.0548(7) 0.11110(19) 0.46657(19) 0.0148(8) Uani 1 1 d . . . . .
C4 C -0.0946(7) 0.1200(2) 0.53890(19) 0.0135(7) Uani 1 1 d . . . . .
C5 C 0.0549(7) 0.1787(2) 0.58390(18) 0.0120(7) Uani 1 1 d . . . . .
C6 C 0.2474(7) 0.2284(2) 0.55102(19) 0.0123(7) Uani 1 1 d . . . . .
C7 C 0.2851(6) 0.2187(2) 0.47877(18) 0.0114(7) Uani 1 1 d . . . . .
C8 C 0.0068(6) 0.1899(2) 0.66265(19) 0.0116(7) Uani 1 1 d . . . . .
C9 C 0.5969(7) 0.4107(2) 0.36468(18) 0.0114(7) Uani 1 1 d . . . . .
C10 C 0.5498(6) 0.4580(2) 0.43367(18) 0.0105(7) Uani 1 1 d . . . . .
C11 C 0.7034(6) 0.43963(19) 0.49934(19) 0.0127(7) Uani 1 1 d . . . . .
C12 C 0.6546(6) 0.4796(2) 0.56357(18) 0.0118(7) Uani 1 1 d . . . . .

loop_
_atom_site_aniso_label
_atom_site_aniso_U_11
_atom_site_aniso_U_22
_atom_site_aniso_U_33
_atom_site_aniso_U_23
_atom_site_aniso_U_13
_atom_site_aniso_U_12
Sc1 0.0123(4) 0.0181(4) 0.0040(3) -0.0003(2) 0.0009(3) 0.0008(2)
F1 0.0276(12) 0.0254(11) 0.0103(11) -0.0038(9) 0.0008(9) -0.0081(9)
F2 0.0213(12) 0.0246(11) 0.0135(12) 0.0030(9) 0.0033(9) -0.0067(9)
F3 0.0220(12) 0.0229(11) 0.0077(11) -0.0011(8) -0.0001(8) -0.0053(8)
F4 0.0227(12) 0.0250(11) 0.0095(11) 0.0032(8) 0.0050(9) -0.0056(8)
F5 0.0136(11) 0.0218(11) 0.0128(11) -0.0015(8) -0.0008(8) 0.0060(8)
F6 0.0167(11) 0.0243(10) 0.0056(10) -0.0001(8) -0.0038(8) 0.0052(8)
O1 0.0280(15) 0.0186(13) 0.0074(13) 0.0041(10) 0.0008(11) 0.0038(10)
O2 0.0342(16) 0.0212(13) 0.0123(15) -0.0033(11) 0.0022(12) 0.0066(11)
O3 0.0133(13) 0.0231(13) 0.0070(12) 0.0015(10) -0.0005(10) 0.0005(9)
O4 0.0144(13) 0.0253(13) 0.0075(13) 0.0018(10) 0.0037(10) 0.0018(10)
O5 0.0130(13) 0.0250(13) 0.0109(14) -0.0037(10) -0.0002(10) -0.0025(10)
O6 0.0133(13) 0.0236(13) 0.0046(12) -0.0020(9) 0.0017(10) 0.0020(10)
O7 0.0205(14) 0.0231(13) 0.0103(13) 0.0046(10) 0.0061(10) 0.0046(10)
O8 0.0228(15) 0.0353(15) 0.0139(15) 0.0035(12) 0.0005(11) 0.0062(11)
C1 0.0120(18) 0.025(2) 0.0045(17) -0.0021(15) 0.0002(14) -0.0014(14)
C2 0.0157(18) 0.0179(18) 0.0051(18) 0.0020(14) 0.0029(14) 0.0046(14)
C3 0.021(2) 0.0137(18) 0.0085(19) -0.0045(14) -0.0039(15) -0.0007(14)
C4 0.0139(18) 0.0199(19) 0.0069(18) 0.0035(14) 0.0021(14) -0.0006(14)
C5 0.0122(17) 0.0171(17) 0.0073(18) 0.0030(14) 0.0034(14) 0.0047(14)
C6 0.0157(18) 0.0139(17) 0.0066(17) -0.0002(14) -0.0024(14) 0.0009(14)
C7 0.0135(18) 0.0167(18) 0.0041(17) 0.0027(13) 0.0020(14) 0.0001(13)
C8 0.0112(18) 0.0142(17) 0.0091(18) 0.0015(14) -0.0004(14) 0.0006(13)
C9 0.0124(19) 0.0150(17) 0.0069(18) 0.0027(14) 0.0008(14) -0.0018(14)
C10 0.0085(17) 0.0174(17) 0.0056(17) 0.0012(13) 0.0000(13) -0.0016(13)
C11 0.0100(18) 0.0157(18) 0.0127(19) -0.0016(14) 0.0035(14) 0.0018(13)
C12 0.0133(18) 0.0158(18) 0.0061(17) 0.0026(13) 0.0000(13) 0.0001(13)

loop_
_atom_type_symbol
_atom_type_description
_atom_type_scat_dispersion_real
_atom_type_scat_dispersion_imag
_atom_type_scat_source
C C 0.0070 0.0030 'Calculated with Olex2 (Dolomanov, 2009)'
H H 0.0000 0.0000 'Calculated with Olex2 (Dolomanov, 2009)'
O O 0.0210 0.0120 'Calculated with Olex2 (Dolomanov, 2009)'
F F 0.0330 0.0200 'Calculated with Olex2 (Dolomanov, 2009)'
Sc Sc 0.3430 0.6850 'Calculated with Olex2 (Dolomanov, 2009)'

loop_
_geom_angle_atom_site_label_1
_geom_angle_atom_site_label_2
_geom_angle_atom_site_label_3
_geom_angle
_geom_angle_site_symmetry_1
_geom_angle_site_symmetry_3
_geom_angle_publ_flag
O1 Sc1 O5 93.83(10) . . ?
O1 Sc1 O3 90.16(9) . 4_565 ?
O5 Sc1 O3 174.10(10) . 4_565 ?
O1 Sc1 O4 97.97(9) . 4_665 ?
O5 Sc1 O4 87.52(10) . 4_665 ?
O3 Sc1 O4 87.62(9) 4_565 4_665 ?
O1 Sc1 O6 93.17(9) . 1_455 ?
O5 Sc1 O6 87.47(9) . 1_455 ?
O3 Sc1 O6 96.66(9) 4_565 1_455 ?
O4 Sc1 O6 168.07(8) 4_665 1_455 ?
O1 Sc1 O7 176.37(10) . . ?
O5 Sc1 O7 89.11(9) . . ?
O3 Sc1 O7 87.07(9) 4_565 . ?
O4 Sc1 O7 84.25(9) 4_665 . ?
O6 Sc1 O7 84.85(9) 1_455 . ?
C1 O1 Sc1 174.6(2) . . ?
C8 O3 Sc1 140.4(2) . 4_666 ?
C8 O4 Sc1 139.7(2) . 4_566 ?
C9 O5 Sc1 159.7(2) . . ?
C9 O6 Sc1 136.7(2) . 1_655 ?
Sc1 O7 H7A 120.0 . . ?
Sc1 O7 H7B 117.7 . . ?
H7A O7 H7B 107.6 . . ?
H8A O8 H8B 109.9 . . ?
O2 C1 O1 124.7(3) . . ?
O2 C1 C2 120.1(3) . . ?
O1 C1 C2 115.2(3) . . ?
C7 C2 C3 115.6(3) . . ?
C7 C2 C1 122.4(3) . . ?
C3 C2 C1 121.9(3) . . ?
F1 C3 C4 118.6(3) . . ?
F1 C3 C2 119.2(3) . . ?
C4 C3 C2 122.2(3) . . ?
F2 C4 C3 117.3(3) . . ?
F2 C4 C5 120.8(3) . . ?
C3 C4 C5 121.9(3) . . ?
C4 C5 C6 116.1(3) . . ?
C4 C5 C8 121.9(3) . . ?
C6 C5 C8 122.0(3) . . ?
F3 C6 C7 117.9(3) . . ?
F3 C6 C5 120.7(3) . . ?
C7 C6 C5 121.3(3) . . ?
F4 C7 C6 118.6(3) . . ?
F4 C7 C2 118.6(3) . . ?
C6 C7 C2 122.8(3) . . ?
O4 C8 O3 124.6(3) . . ?
O4 C8 C5 115.8(3) . . ?
O3 C8 C5 119.6(3) . . ?
O6 C9 O5 124.7(3) . . ?
O6 C9 C10 118.1(3) . . ?
O5 C9 C10 117.2(3) . . ?
C11 C10 C12 116.1(3) . 3_666 ?
C11 C10 C9 121.4(3) . . ?
C12 C10 C9 122.5(3) 3_666 . ?
F5 C11 C12 116.9(3) . . ?
F5 C11 C10 120.9(3) . . ?
C12 C11 C10 122.1(3) . . ?
F6 C12 C11 117.5(3) . . ?
F6 C12 C10 120.8(3) . 3_666 ?
C11 C12 C10 121.8(3) . 3_666 ?

loop_
_geom_bond_atom_site_label_1
_geom_bond_atom_site_label_2
_geom_bond_distance
_geom_bond_site_symmetry_2
_geom_bond_publ_flag
Sc1 O1 2.037(2) . ?
Sc1 O5 2.067(2) . ?
Sc1 O3 2.115(2) 4_565 ?
Sc1 O4 2.124(2) 4_665 ?
Sc1 O6 2.127(2) 1_455 ?
Sc1 O7 2.151(2) . ?
F1 C3 1.362(4) . ?
F2 C4 1.354(4) . ?
F3 C6 1.355(4) . ?
F4 C7 1.359(4) . ?
F5 C11 1.356(4) . ?
F6 C12 1.357(4) . ?
O1 C1 1.290(4) . ?
O2 C1 1.233(4) . ?
O3 C8 1.272(4) . ?
O4 C8 1.267(4) . ?
O5 C9 1.272(4) . ?
O6 C9 1.256(4) . ?
O7 H7A 0.9089 . ?
O7 H7B 0.9120 . ?
O8 H8A 0.9124 . ?
O8 H8B 0.9030 . ?
C1 C2 1.514(5) . ?
C2 C7 1.399(4) . ?
C2 C3 1.402(5) . ?
C3 C4 1.384(5) . ?
C4 C5 1.403(5) . ?
C5 C6 1.411(5) . ?
C5 C8 1.515(5) . ?
C6 C7 1.381(5) . ?
C9 C10 1.517(5) . ?
C10 C11 1.404(5) . ?
C10 C12 1.408(4) 3_666 ?
C11 C12 1.388(5) . ?

loop_
_geom_hbond_atom_site_label_D
_geom_hbond_atom_site_label_H
_geom_hbond_atom_site_label_A
_geom_hbond_distance_DH
_geom_hbond_distance_HA
_geom_hbond_distance_DA
_geom_hbond_angle_DHA
_geom_hbond_site_symmetry_A
O7 H7A O2 0.91 1.91 2.766(3) 156.4 2
O7 H7B O8 0.91 1.75 2.663(3) 177.3 1_455
O8 H8A O2 0.91 1.98 2.796(4) 148.3 2
O8 H8B F6 0.90 2.46 3.018(3) 120.5 3_666

loop_
_geom_torsion_atom_site_label_1
_geom_torsion_atom_site_label_2
_geom_torsion_atom_site_label_3
_geom_torsion_atom_site_label_4
_geom_torsion
_geom_torsion_site_symmetry_1
_geom_torsion_site_symmetry_2
_geom_torsion_site_symmetry_3
_geom_torsion_site_symmetry_4
_geom_torsion_publ_flag
O2 C1 C2 C7 124.4(3) . . . . ?
O1 C1 C2 C7 -56.3(4) . . . . ?
O2 C1 C2 C3 -57.7(5) . . . . ?
O1 C1 C2 C3 121.5(3) . . . . ?
C7 C2 C3 F1 179.4(3) . . . . ?
C1 C2 C3 F1 1.4(5) . . . . ?
C7 C2 C3 C4 1.7(5) . . . . ?
C1 C2 C3 C4 -176.2(3) . . . . ?
F1 C3 C4 F2 2.3(4) . . . . ?
C2 C3 C4 F2 180.0(3) . . . . ?
F1 C3 C4 C5 -178.7(3) . . . . ?
C2 C3 C4 C5 -1.0(5) . . . . ?
F2 C4 C5 C6 179.2(3) . . . . ?
C3 C4 C5 C6 0.2(5) . . . . ?
F2 C4 C5 C8 -2.4(5) . . . . ?
C3 C4 C5 C8 178.6(3) . . . . ?
C4 C5 C6 F3 177.2(3) . . . . ?
C8 C5 C6 F3 -1.2(5) . . . . ?
C4 C5 C6 C7 -0.3(5) . . . . ?
C8 C5 C6 C7 -178.7(3) . . . . ?
F3 C6 C7 F4 2.7(4) . . . . ?
C5 C6 C7 F4 -179.7(3) . . . . ?
F3 C6 C7 C2 -176.4(3) . . . . ?
C5 C6 C7 C2 1.2(5) . . . . ?
C3 C2 C7 F4 179.1(3) . . . . ?
C1 C2 C7 F4 -3.0(5) . . . . ?
C3 C2 C7 C6 -1.8(5) . . . . ?
C1 C2 C7 C6 176.1(3) . . . . ?
Sc1 O4 C8 O3 -15.7(5) 4_566 . . . ?
Sc1 O4 C8 C5 166.1(2) 4_566 . . . ?
Sc1 O3 C8 O4 101.9(4) 4_666 . . . ?
Sc1 O3 C8 C5 -79.9(4) 4_666 . . . ?
C4 C5 C8 O4 -31.9(4) . . . . ?
C6 C5 C8 O4 146.4(3) . . . . ?
C4 C5 C8 O3 149.8(3) . . . . ?
C6 C5 C8 O3 -32.0(5) . . . . ?
Sc1 O6 C9 O5 13.0(5) 1_655 . . . ?
Sc1 O6 C9 C10 -166.7(2) 1_655 . . . ?
Sc1 O5 C9 O6 95.2(7) . . . . ?
Sc1 O5 C9 C10 -85.2(7) . . . . ?
O6 C9 C10 C11 -33.3(4) . . . . ?
O5 C9 C10 C11 147.1(3) . . . . ?
O6 C9 C10 C12 148.9(3) . . . 3_666 ?
O5 C9 C10 C12 -30.7(4) . . . 3_666 ?
C12 C10 C11 F5 178.7(3) 3_666 . . . ?
C9 C10 C11 F5 0.8(5) . . . . ?
C12 C10 C11 C12 0.9(5) 3_666 . . . ?
C9 C10 C11 C12 -177.0(3) . . . . ?
F5 C11 C12 F6 -0.3(4) . . . . ?
C10 C11 C12 F6 177.5(3) . . . . ?
F5 C11 C12 C10 -178.8(3) . . . 3_666 ?
C10 C11 C12 C10 -1.0(5) . . . 3_666 ?
